data_1524969
loop_
_publ_author_name
'Nakazatro, M.'
'Wakabayashi, N.'
'Kitai, T.'

_publ_section_title
;
 X-ray diffraction studies of La Cd, Ce Cd and Pr Cd at low temperature
;
_journal_name_full 'Journal of the Physical Society of Japan'
_journal_page_first 953
_journal_page_last 961
_journal_volume 57
_journal_year 1988
_chemical_formula_sum 'Cd Pr'
_space_group_IT_number 123
_symmetry_space_group_name_Hall '-P 4 2'
_symmetry_space_group_name_H-M 'P 4/m m m'
_cell_angle_alpha 90
_cell_angle_beta 90
_cell_angle_gamma 90
_cell_formula_units_Z 1
_cell_length_a 3.77
_cell_length_b 3.77
_cell_length_c 3.9
_cell_volume 55.430
_citation_journal_id_ASTM JUPSAU
_cod_data_source_file Nakazatro_JUPSAU_1988_682.cif
_cod_data_source_block Cd1Pr1
_cod_original_cell_volume 55.43031
_cod_original_formula_sum 'Cd1 Pr1'
_cod_database_code 1524969

loop_
_symmetry_equiv_pos_as_xyz
x,y,z
-y,x,z
-x,-y,z
y,-x,z
x,-y,-z
y,x,-z
-x,y,-z
-y,-x,-z
-x,-y,-z
y,-x,-z
x,y,-z
-y,x,-z
-x,y,z
-y,-x,z
x,-y,z
y,x,z

loop_
_atom_site_label
_atom_site_type_symbol
_atom_site_fract_x
_atom_site_fract_y
_atom_site_fract_z
_atom_site_occupancy
_atom_site_U_iso_or_equiv
Cd1 Cd 0 0 0 1 0.0
Pr1 Pr 0.5 0.5 0.5 1 0.0
